data_4083002
loop_
_publ_author_name
'Nelson, David J.'
'Collado, Alba'
'Manzini, Simone'
'Meiries, Sebastien'
'Slawin, Alexandra M. Z.'
'Cordes, David B.'
'Nolan, Steven P.'

_publ_section_title
;
 Methoxy-FunctionalizedN-Heterocyclic Carbenes
;
_journal_issue 8
_journal_name_full Organometallics
_journal_page_first 2048
_journal_paper_doi 10.1021/om5001919
_journal_volume 33
_journal_year 2014
_chemical_absolute_configuration ad
_chemical_formula_moiety 'C69.5 H57 Cl N2 Se'
_chemical_formula_sum 'C69.5 H57 Cl N2 Se'
_chemical_formula_weight 1034.64
_space_group_IT_number 33
_symmetry_cell_setting orthorhombic
_symmetry_Int_Tables_number 33
_symmetry_space_group_name_Hall 'P 2c -2n'
_symmetry_space_group_name_H-M 'P n a 21'
_atom_sites_solution_hydrogens geom
_atom_sites_solution_primary direct
_atom_sites_solution_secondary difmap
_cell_angle_alpha 90.0000
_cell_angle_beta 90.0000
_cell_angle_gamma 90.0000
_cell_formula_units_Z 4
_cell_length_a 19.5273(17)
_cell_length_b 14.7874(13)
_cell_length_c 20.4755(18)
_cell_measurement_reflns_used 39241
_cell_measurement_temperature 173
_cell_measurement_theta_max 27.50
_cell_measurement_theta_min 3.10
_cell_volume 5912.5(9)
_computing_cell_refinement 'CrystalClear-SM Auto 2.0 r15'
_computing_data_collection 'CrystalClear-SM Auto 2.0 r15 (Rigaku, 2011)'
_computing_data_reduction 'CrystalClear-SM Auto 2.0 r15'
_computing_molecular_graphics 'CrystalStructure 4.1'
_computing_publication_material 'CrystalStructure 4.1 (Rigaku, 2013)'
_computing_structure_refinement 'SHELXL-2013 (Sheldrick, 2013)'
_computing_structure_solution 'SIR2004 (Burla, et al., 2005)'
_diffrn_ambient_temperature 173
_diffrn_detector_area_resol_mean 7.314
_diffrn_measured_fraction_theta_full 0.997
_diffrn_measured_fraction_theta_max 0.988
_diffrn_measurement_device_type 'Rigaku Mercury70'
_diffrn_measurement_method \w
_diffrn_radiation_type 'Mo K\a'
_diffrn_radiation_wavelength 0.71075
_diffrn_reflns_av_R_equivalents 0.0893
_diffrn_reflns_Laue_measured_fraction_full 0.997
_diffrn_reflns_Laue_measured_fraction_max 0.988
_diffrn_reflns_limit_h_max 25
_diffrn_reflns_limit_h_min -25
_diffrn_reflns_limit_k_max 19
_diffrn_reflns_limit_k_min -19
_diffrn_reflns_limit_l_max 26
_diffrn_reflns_limit_l_min -26
_diffrn_reflns_number 51361
_diffrn_reflns_point_group_measured_fraction_full 0.993
_diffrn_reflns_point_group_measured_fraction_max 0.978
_diffrn_reflns_theta_full 25.000
_diffrn_reflns_theta_max 27.466
_diffrn_reflns_theta_min 3.110
_diffrn_standards_number 0
_exptl_absorpt_coefficient_mu 0.721
_exptl_absorpt_correction_T_max 0.835
_exptl_absorpt_correction_T_min 0.562
_exptl_absorpt_correction_type multi-scan
_exptl_absorpt_process_details 'REQAB (Rigaku, 1998)'
_exptl_crystal_colour colorless
_exptl_crystal_density_diffrn 1.162
_exptl_crystal_density_method 'not measured'
_exptl_crystal_description prism
_exptl_crystal_F_000 2156.00
_exptl_crystal_size_max 0.330
_exptl_crystal_size_mid 0.300
_exptl_crystal_size_min 0.250
_refine_diff_density_max 0.97
_refine_diff_density_min -0.57
_refine_ls_abs_structure_details 'Flack, H. D. (1983), Acta Cryst. A39, 876-881.  6366 Friedel Pairs'
_refine_ls_abs_structure_Flack 0.043(6)
_refine_ls_extinction_method none
_refine_ls_goodness_of_fit_ref 0.996
_refine_ls_hydrogen_treatment constr
_refine_ls_number_parameters 687
_refine_ls_number_reflns 13244
_refine_ls_number_restraints 1
_refine_ls_R_factor_gt 0.0770
_refine_ls_shift/su_max 0.004
_refine_ls_structure_factor_coef Fsqd
_refine_ls_weighting_details 'w = 1/[\s^2^(Fo^2^)+(0.1530P)^2^+0.0000P] where P=(Fo^2^+2Fc^2^)/3'
_refine_ls_weighting_scheme calc
_refine_ls_wR_factor_ref 0.2364
_reflns_number_gt 8806
_reflns_number_total 13244
_reflns_threshold_expression F^2^>2.0\s(F^2^)
_cod_data_source_file om5001919_si_002.cif
_cod_data_source_block 5e
_cod_depositor_comments 'Adding full bibliography for 4082989--4083003.cif.'
_cod_database_code 4083002

loop_
_symmetry_equiv_pos_site_id
_symmetry_equiv_pos_as_xyz
1 +X,+Y,+Z
2 1/2-X,1/2+Y,1/2+Z
3 1/2+X,1/2-Y,+Z
4 -X,-Y,1/2+Z

loop_
_atom_site_label
_atom_site_type_symbol
_atom_site_fract_x
_atom_site_fract_y
_atom_site_fract_z
_atom_site_U_iso_or_equiv
_atom_site_adp_type
_atom_site_occupancy
_atom_site_site_symmetry_multiplicity
_atom_site_site_symmetry_order
_atom_site_calc_flag
_atom_site_refinement_flags
Se1 Se 0.65590(4) 0.43991(5) 0.43812(5) 0.0441(3) Uani 1 4 0 d .
Cl1 Cl 0.5345(8) 0.6957(9) 0.4214(8) 0.138(6) Uani 0.3333 4 0 d .
Cl2 Cl 0.6216(6) 0.7354(7) 0.3216(5) 0.096(4) Uani 0.3333 4 0 d .
Cl3 Cl 0.5492(6) 0.5707(6) 0.3038(5) 0.098(4) Uani 0.3333 4 0 d .
N2 N 0.7172(3) 0.3564(4) 0.5507(3) 0.0283(12) Uani 1 4 0 d .
N5 N 0.7942(3) 0.4104(4) 0.4846(3) 0.0269(12) Uani 1 4 0 d .
C1 C 0.7247(3) 0.4015(5) 0.4933(3) 0.0280(14) Uani 1 4 0 d .
C3 C 0.7813(4) 0.3394(5) 0.5783(3) 0.0317(16) Uani 1 4 0 d .
C4 C 0.8280(4) 0.3739(5) 0.5371(4) 0.0319(16) Uani 1 4 0 d .
C6 C 0.6526(3) 0.3221(5) 0.5745(4) 0.0286(15) Uani 1 4 0 d .
C7 C 0.6321(4) 0.2340(5) 0.5553(3) 0.0318(15) Uani 1 4 0 d .
C8 C 0.5688(4) 0.2032(5) 0.5771(4) 0.0343(16) Uani 1 4 0 d .
C9 C 0.5266(4) 0.2545(5) 0.6182(4) 0.0329(16) Uani 1 4 0 d .
C10 C 0.5499(4) 0.3419(5) 0.6363(4) 0.0359(16) Uani 1 4 0 d .
C11 C 0.6126(4) 0.3755(5) 0.6152(3) 0.0306(15) Uani 1 4 0 d .
C12 C 0.6807(4) 0.1752(5) 0.5145(4) 0.0368(17) Uani 1 4 0 d .
C13 C 0.7271(4) 0.1198(5) 0.5588(4) 0.0414(18) Uani 1 4 0 d .
C14 C 0.7030(6) 0.0756(7) 0.6128(6) 0.071(3) Uani 1 4 0 d .
C15 C 0.7478(8) 0.0249(11) 0.6511(7) 0.097(5) Uani 1 4 0 d .
C16 C 0.8170(8) 0.0232(9) 0.6391(7) 0.086(4) Uani 1 4 0 d .
C17 C 0.8419(5) 0.0709(7) 0.5863(7) 0.064(3) Uani 1 4 0 d .
C18 C 0.7973(5) 0.1161(5) 0.5464(5) 0.047(2) Uani 1 4 0 d .
C19 C 0.6399(4) 0.1218(6) 0.4628(4) 0.046(2) Uani 1 4 0 d .
C20 C 0.6186(5) 0.1706(8) 0.4060(5) 0.063(3) Uani 1 4 0 d .
C21 C 0.5788(6) 0.1272(13) 0.3594(6) 0.106(6) Uani 1 4 0 d .
C22 C 0.5627(6) 0.0363(10) 0.3652(7) 0.075(3) Uani 1 4 0 d .
C23 C 0.5840(6) -0.0106(8) 0.4190(6) 0.074(4) Uani 1 4 0 d .
C24 C 0.6248(5) 0.0319(7) 0.4687(5) 0.059(2) Uani 1 4 0 d .
C25 C 0.4592(4) 0.2195(6) 0.6422(4) 0.046(2) Uani 1 4 0 d .
C26 C 0.6394(4) 0.4668(5) 0.6404(4) 0.0355(16) Uani 1 4 0 d .
C27 C 0.6827(4) 0.4541(5) 0.7019(4) 0.0359(17) Uani 1 4 0 d .
C28 C 0.6829(6) 0.3776(7) 0.7393(5) 0.062(3) Uani 1 4 0 d .
C29 C 0.7234(7) 0.3703(10) 0.7953(6) 0.088(4) Uani 1 4 0 d .
C30 C 0.7643(7) 0.4382(11) 0.8138(6) 0.086(4) Uani 1 4 0 d .
C31 C 0.7670(5) 0.5174(10) 0.7763(6) 0.077(4) Uani 1 4 0 d .
C32 C 0.7255(5) 0.5273(7) 0.7207(6) 0.058(3) Uani 1 4 0 d .
C33 C 0.5833(4) 0.5356(6) 0.6500(5) 0.049(2) Uani 1 4 0 d .
C34 C 0.5567(5) 0.5588(6) 0.7096(7) 0.066(3) Uani 1 4 0 d .
C35 C 0.5038(6) 0.6282(8) 0.7115(9) 0.088(4) Uani 1 4 0 d .
C36 C 0.4829(7) 0.6691(9) 0.6565(13) 0.120(7) Uani 1 4 0 d .
C37 C 0.5104(8) 0.6437(11) 0.5952(11) 0.122(6) Uani 1 4 0 d .
C38 C 0.5585(6) 0.5784(7) 0.5916(7) 0.075(3) Uani 1 4 0 d .
C39 C 0.8260(3) 0.4601(4) 0.4315(4) 0.0299(14) Uani 1 4 0 d .
C40 C 0.8444(3) 0.5507(4) 0.4434(5) 0.0298(14) Uani 1 4 0 d .
C41 C 0.8738(4) 0.5978(5) 0.3917(4) 0.0386(17) Uani 1 4 0 d .
C42 C 0.8863(4) 0.5589(5) 0.3312(4) 0.0350(18) Uani 1 4 0 d .
C43 C 0.8689(4) 0.4694(5) 0.3225(4) 0.0354(16) Uani 1 4 0 d .
C44 C 0.8374(4) 0.4169(5) 0.3715(4) 0.0296(15) Uani 1 4 0 d .
C45 C 0.8299(4) 0.5936(5) 0.5094(4) 0.0365(17) Uani 1 4 0 d .
C46 C 0.8888(5) 0.5842(5) 0.5577(4) 0.044(2) Uani 1 4 0 d .
C47 C 0.8761(8) 0.5751(8) 0.6234(5) 0.080(4) Uani 1 4 0 d .
C48 C 0.9253(11) 0.5694(9) 0.6705(6) 0.100(5) Uani 1 4 0 d .
C49 C 0.9920(11) 0.5718(8) 0.6506(7) 0.098(6) Uani 1 4 0 d .
C50 C 1.0097(8) 0.5781(10) 0.5850(6) 0.097(5) Uani 1 4 0 d .
C51 C 0.9557(6) 0.5829(8) 0.5391(5) 0.068(3) Uani 1 4 0 d .
C52 C 0.8099(4) 0.6943(5) 0.5003(3) 0.0365(17) Uani 1 4 0 d .
C53 C 0.8544(5) 0.7650(6) 0.5104(5) 0.049(2) Uani 1 4 0 d .
C54 C 0.8350(5) 0.8546(6) 0.5009(5) 0.055(2) Uani 1 4 0 d .
C55 C 0.7703(6) 0.8757(7) 0.4825(5) 0.066(3) Uani 1 4 0 d .
C56 C 0.7238(7) 0.8084(8) 0.4719(7) 0.079(3) Uani 1 4 0 d .
C57 C 0.7441(5) 0.7143(7) 0.4809(5) 0.062(3) Uani 1 4 0 d .
C58 C 0.9172(6) 0.6142(6) 0.2763(4) 0.053(2) Uani 1 4 0 d .
C59 C 0.8146(4) 0.3198(5) 0.3591(4) 0.0341(16) Uani 1 4 0 d .
C60 C 0.8648(4) 0.2465(5) 0.3847(4) 0.0370(17) Uani 1 4 0 d .
C61 C 0.8467(5) 0.1570(5) 0.3767(5) 0.048(2) Uani 1 4 0 d .
C62 C 0.8889(6) 0.0870(6) 0.3979(5) 0.063(3) Uani 1 4 0 d .
C63 C 0.9501(6) 0.1068(7) 0.4278(5) 0.063(3) Uani 1 4 0 d .
C64 C 0.9689(4) 0.1963(6) 0.4375(5) 0.053(2) Uani 1 4 0 d .
C65 C 0.9264(4) 0.2657(6) 0.4160(4) 0.0418(18) Uani 1 4 0 d .
C66 C 0.7964(4) 0.3035(5) 0.2875(4) 0.0395(18) Uani 1 4 0 d .
C67 C 0.7304(5) 0.3129(7) 0.2678(5) 0.059(3) Uani 1 4 0 d .
C68 C 0.7130(8) 0.3009(9) 0.2011(8) 0.095(5) Uani 1 4 0 d .
C69 C 0.7665(9) 0.2804(9) 0.1561(6) 0.086(4) Uani 1 4 0 d .
C70 C 0.8299(7) 0.2674(7) 0.1775(5) 0.068(3) Uani 1 4 0 d .
C71 C 0.8469(5) 0.2787(6) 0.2424(4) 0.049(2) Uani 1 4 0 d .
C72 C 0.5814(13) 0.6519(13) 0.3604(11) 0.076(7) Uani 0.5 4 0 d .
H3 H 0.7902 0.30942 0.61845 0.0380 Uiso 1 4 0 calc R
H4 H 0.87625 0.37307 0.5432 0.0382 Uiso 1 4 0 calc R
H8 H 0.55354 0.14521 0.5635 0.0412 Uiso 1 4 0 calc R
H10 H 0.52191 0.37838 0.66361 0.0430 Uiso 1 4 0 calc R
H12 H 0.71118 0.21771 0.49002 0.0442 Uiso 1 4 0 calc R
H14 H 0.65589 0.07939 0.62419 0.0854 Uiso 1 4 0 calc R
H15 H 0.73005 -0.00937 0.68647 0.1159 Uiso 1 4 0 calc R
H16 H 0.84705 -0.01007 0.66658 0.1029 Uiso 1 4 0 calc R
H17 H 0.88973 0.07236 0.57769 0.0763 Uiso 1 4 0 calc R
H18 H 0.8148 0.14596 0.50887 0.0566 Uiso 1 4 0 calc R
H20 H 0.63154 0.23196 0.40026 0.0761 Uiso 1 4 0 calc R
H21 H 0.56239 0.16039 0.32292 0.1270 Uiso 1 4 0 calc R
H22 H 0.53692 0.0069 0.33207 0.0901 Uiso 1 4 0 calc R
H23 H 0.57176 -0.07247 0.42354 0.0888 Uiso 1 4 0 calc R
H24 H 0.6409 -0.00194 0.50499 0.0703 Uiso 1 4 0 calc R
H25A H 0.45656 0.15418 0.63447 0.0556 Uiso 1 4 0 calc R
H25B H 0.42194 0.24985 0.61883 0.0556 Uiso 1 4 0 calc R
H25C H 0.45492 0.2315 0.68914 0.0556 Uiso 1 4 0 calc R
H26 H 0.67057 0.4914 0.60598 0.0426 Uiso 1 4 0 calc R
H28 H 0.65469 0.32816 0.72692 0.0738 Uiso 1 4 0 calc R
H29 H 0.72179 0.31647 0.82055 0.1050 Uiso 1 4 0 calc R
H30 H 0.79148 0.43274 0.85207 0.1027 Uiso 1 4 0 calc R
H31 H 0.79706 0.56493 0.78858 0.0923 Uiso 1 4 0 calc R
H32 H 0.72613 0.58176 0.69609 0.0692 Uiso 1 4 0 calc R
H34 H 0.5722 0.53052 0.7485 0.0795 Uiso 1 4 0 calc R
H35 H 0.48396 0.64482 0.75213 0.1056 Uiso 1 4 0 calc R
H36 H 0.44931 0.71544 0.65866 0.1437 Uiso 1 4 0 calc R
H37 H 0.49493 0.67267 0.55657 0.1468 Uiso 1 4 0 calc R
H38 H 0.57611 0.56069 0.55027 0.0897 Uiso 1 4 0 calc R
H41 H 0.88583 0.6594 0.39809 0.0464 Uiso 1 4 0 calc R
H43 H 0.87861 0.44182 0.28163 0.0425 Uiso 1 4 0 calc R
H45 H 0.78941 0.56182 0.5285 0.0438 Uiso 1 4 0 calc R
H47 H 0.82961 0.57255 0.63705 0.0961 Uiso 1 4 0 calc R
H48 H 0.91364 0.56392 0.71532 0.1202 Uiso 1 4 0 calc R
H49 H 1.02732 0.56915 0.68252 0.1177 Uiso 1 4 0 calc R
H50 H 1.0562 0.57912 0.57151 0.1170 Uiso 1 4 0 calc R
H51 H 0.96648 0.58527 0.49385 0.0817 Uiso 1 4 0 calc R
H53 H 0.89983 0.75226 0.52438 0.0582 Uiso 1 4 0 calc R
H54 H 0.86747 0.90159 0.50729 0.0661 Uiso 1 4 0 calc R
H55 H 0.75728 0.93712 0.47711 0.0786 Uiso 1 4 0 calc R
H56 H 0.67846 0.8227 0.45873 0.0953 Uiso 1 4 0 calc R
H57 H 0.71217 0.66704 0.47328 0.0749 Uiso 1 4 0 calc R
H58A H 0.88114 0.6319 0.24561 0.0638 Uiso 1 4 0 calc R
H58B H 0.95174 0.57804 0.25344 0.0638 Uiso 1 4 0 calc R
H58C H 0.9388 0.66858 0.29443 0.0638 Uiso 1 4 0 calc R
H59 H 0.77113 0.31155 0.3842 0.0409 Uiso 1 4 0 calc R
H61 H 0.8044 0.14277 0.35613 0.0582 Uiso 1 4 0 calc R
H62 H 0.87545 0.02582 0.3918 0.0756 Uiso 1 4 0 calc R
H63 H 0.97953 0.05934 0.44167 0.0755 Uiso 1 4 0 calc R
H64 H 1.01077 0.21019 0.4589 0.0635 Uiso 1 4 0 calc R
H65 H 0.93954 0.32687 0.42266 0.0502 Uiso 1 4 0 calc R
H67 H 0.69577 0.32756 0.29863 0.0710 Uiso 1 4 0 calc R
H68 H 0.66695 0.30634 0.18676 0.1144 Uiso 1 4 0 calc R
H69 H 0.75677 0.27614 0.11073 0.1034 Uiso 1 4 0 calc R
H70 H 0.86438 0.24982 0.14734 0.0816 Uiso 1 4 0 calc R
H71 H 0.8928 0.26979 0.25645 0.0593 Uiso 1 4 0 calc R
H72 H 0.61914 0.61902 0.38339 0.0911 Uiso 1 4 0 calc R

loop_
_atom_site_aniso_label
_atom_site_aniso_U_11
_atom_site_aniso_U_22
_atom_site_aniso_U_33
_atom_site_aniso_U_12
_atom_site_aniso_U_13
_atom_site_aniso_U_23
Se1 0.0360(4) 0.0518(5) 0.0444(4) 0.0027(3) -0.0081(4) 0.0110(4)
Cl1 0.153(12) 0.111(9) 0.149(13) 0.046(8) 0.062(10) 0.034(9)
Cl2 0.131(8) 0.083(6) 0.073(5) -0.068(6) -0.061(6) 0.040(5)
Cl3 0.137(9) 0.087(6) 0.069(6) -0.070(6) -0.059(6) 0.021(5)
N2 0.030(3) 0.026(3) 0.028(3) 0.001(2) -0.002(2) -0.000(2)
N5 0.024(3) 0.028(3) 0.028(3) -0.000(2) 0.000(2) 0.002(2)
C1 0.032(4) 0.024(3) 0.028(4) -0.004(3) -0.001(3) -0.003(3)
C3 0.038(4) 0.031(4) 0.026(3) 0.001(3) -0.003(3) -0.001(3)
C4 0.031(4) 0.029(4) 0.035(4) -0.005(3) -0.001(3) -0.001(3)
C6 0.028(4) 0.024(3) 0.033(4) -0.004(3) -0.001(3) 0.000(3)
C7 0.039(4) 0.032(4) 0.024(4) 0.001(3) 0.001(3) -0.001(3)
C8 0.040(4) 0.022(3) 0.041(4) -0.006(3) -0.001(3) -0.007(3)
C9 0.029(4) 0.032(4) 0.037(4) -0.006(3) 0.002(3) -0.003(3)
C10 0.033(4) 0.038(4) 0.037(4) 0.003(3) -0.002(3) -0.006(3)
C11 0.035(4) 0.026(4) 0.030(4) 0.003(3) -0.003(3) 0.002(3)
C12 0.034(4) 0.035(4) 0.041(4) -0.003(3) 0.009(3) -0.007(3)
C13 0.044(5) 0.029(4) 0.051(5) 0.005(3) 0.010(4) -0.007(3)
C14 0.072(7) 0.065(7) 0.077(8) 0.021(5) 0.022(6) 0.029(6)
C15 0.116(12) 0.092(10) 0.082(9) 0.034(9) 0.017(8) 0.037(8)
C16 0.094(10) 0.078(8) 0.085(9) 0.043(8) -0.010(7) 0.005(7)
C17 0.061(7) 0.044(6) 0.085(8) 0.014(4) -0.008(5) -0.009(5)
C18 0.051(5) 0.029(4) 0.062(5) 0.001(4) 0.000(4) -0.005(4)
C19 0.043(5) 0.047(5) 0.047(5) 0.001(4) 0.014(3) -0.022(4)
C20 0.061(6) 0.078(7) 0.052(6) 0.002(5) -0.002(5) -0.021(5)
C21 0.062(7) 0.186(17) 0.069(8) 0.026(9) -0.001(6) -0.068(10)
C22 0.048(6) 0.100(9) 0.077(8) -0.009(6) 0.012(5) -0.043(8)
C23 0.061(6) 0.075(7) 0.087(9) -0.025(6) 0.032(6) -0.040(7)
C24 0.055(6) 0.049(5) 0.072(6) -0.008(5) 0.018(5) -0.020(5)
C25 0.036(4) 0.055(5) 0.048(5) -0.009(4) 0.004(4) -0.011(4)
C26 0.034(4) 0.027(4) 0.046(5) 0.002(3) -0.002(3) -0.004(3)
C27 0.028(4) 0.038(4) 0.041(4) 0.001(3) 0.001(3) -0.013(3)
C28 0.065(6) 0.068(7) 0.051(6) -0.013(5) -0.021(5) 0.005(5)
C29 0.090(9) 0.102(10) 0.071(8) -0.019(7) -0.040(7) 0.013(7)
C30 0.079(8) 0.129(12) 0.049(6) 0.009(7) -0.033(6) -0.011(7)
C31 0.043(6) 0.101(9) 0.086(8) 0.004(6) -0.023(5) -0.060(8)
C32 0.041(5) 0.056(6) 0.076(7) 0.004(4) -0.008(5) -0.031(5)
C33 0.037(5) 0.027(4) 0.083(7) -0.000(3) -0.009(4) -0.018(4)
C34 0.045(5) 0.044(6) 0.109(9) 0.004(4) 0.011(6) -0.026(5)
C35 0.057(7) 0.056(7) 0.151(13) 0.008(6) 0.019(8) -0.035(8)
C36 0.048(7) 0.065(8) 0.25(2) 0.032(6) -0.026(11) -0.013(12)
C37 0.078(10) 0.109(12) 0.180(18) 0.051(9) -0.007(11) 0.027(12)
C38 0.069(7) 0.056(6) 0.099(9) 0.013(5) -0.025(7) 0.008(6)
C39 0.030(3) 0.032(3) 0.028(4) -0.000(2) -0.002(3) 0.001(3)
C40 0.037(3) 0.027(3) 0.025(3) -0.003(3) 0.005(3) -0.004(3)
C41 0.052(5) 0.028(4) 0.036(4) -0.002(3) 0.005(3) -0.005(3)
C42 0.042(5) 0.034(4) 0.029(4) -0.005(3) 0.002(3) -0.002(3)
C43 0.043(4) 0.036(4) 0.027(4) -0.004(3) 0.002(3) -0.009(3)
C44 0.030(4) 0.030(4) 0.029(4) -0.003(3) -0.006(3) -0.008(3)
C45 0.054(5) 0.029(4) 0.026(4) -0.004(3) 0.004(3) -0.002(3)
C46 0.071(6) 0.026(4) 0.035(5) 0.002(4) -0.002(4) -0.004(3)
C47 0.122(11) 0.081(8) 0.036(6) -0.021(7) 0.002(6) -0.002(5)
C48 0.162(16) 0.095(10) 0.044(7) -0.017(10) -0.034(9) 0.021(6)
C49 0.162(16) 0.051(7) 0.081(10) 0.032(8) -0.074(10) -0.019(6)
C50 0.101(10) 0.128(12) 0.064(8) 0.055(9) -0.035(7) -0.028(7)
C51 0.067(7) 0.095(8) 0.041(5) 0.032(6) -0.010(4) -0.014(5)
C52 0.054(5) 0.030(4) 0.026(4) 0.004(3) 0.002(3) -0.007(3)
C53 0.054(5) 0.030(4) 0.062(6) -0.000(4) 0.006(4) -0.007(4)
C54 0.070(7) 0.031(5) 0.065(6) -0.002(4) 0.013(5) -0.016(4)
C55 0.086(8) 0.041(5) 0.069(7) 0.012(5) -0.005(6) -0.008(5)
C56 0.080(8) 0.060(7) 0.098(8) 0.017(6) -0.028(7) 0.000(6)
C57 0.058(6) 0.054(6) 0.076(7) -0.003(5) -0.016(5) -0.018(5)
C58 0.080(7) 0.052(5) 0.027(4) -0.015(5) 0.009(4) 0.000(4)
C59 0.035(4) 0.029(4) 0.039(4) 0.001(3) -0.002(3) -0.012(3)
C60 0.048(4) 0.036(4) 0.027(4) -0.002(3) 0.000(3) -0.002(3)
C61 0.068(6) 0.023(4) 0.054(5) -0.004(4) -0.009(4) -0.005(4)
C62 0.093(8) 0.031(5) 0.065(6) -0.004(5) -0.009(6) 0.001(4)
C63 0.084(7) 0.048(5) 0.057(6) 0.019(5) -0.011(5) 0.004(5)
C64 0.052(5) 0.049(5) 0.058(5) 0.004(4) -0.017(5) -0.003(5)
C65 0.044(4) 0.038(4) 0.044(4) -0.001(3) -0.007(3) -0.004(3)
C66 0.052(5) 0.028(4) 0.039(4) -0.003(3) -0.009(4) -0.010(3)
C67 0.050(5) 0.063(6) 0.065(6) -0.011(5) -0.017(5) 0.001(5)
C68 0.105(11) 0.076(8) 0.104(11) -0.025(8) -0.077(9) 0.012(8)
C69 0.140(13) 0.072(8) 0.047(6) -0.015(8) -0.034(7) -0.021(6)
C70 0.120(10) 0.050(6) 0.034(5) 0.006(6) -0.010(5) -0.014(4)
C71 0.066(6) 0.048(5) 0.034(4) 0.005(4) -0.007(4) -0.011(4)
C72 0.097(17) 0.052(11) 0.079(15) -0.012(11) -0.057(13) 0.028(11)

loop_
_atom_type_symbol
_atom_type_description
_atom_type_scat_dispersion_real
_atom_type_scat_dispersion_imag
_atom_type_scat_source
H H 0.0000 0.0000
;
International Tables for Crystallography
(1992, Vol. C, Table 6.1.1.4)
;
N N 0.0061 0.0033
;
International Tables for Crystallography
(1992, Vol. C, Tables 4.2.6.8 and 6.1.1.4)
;
Se Se -0.0929 2.2259
;
International Tables for Crystallography
(1992, Vol. C, Tables 4.2.6.8 and 6.1.1.4)
;
Cl Cl 0.1484 0.1585
;
International Tables for Crystallography
(1992, Vol. C, Tables 4.2.6.8 and 6.1.1.4)
;
C C 0.0033 0.0016
;
International Tables for Crystallography
(1992, Vol. C, Tables 4.2.6.8 and 6.1.1.4)
;

loop_
_geom_angle_atom_site_label_1
_geom_angle_atom_site_label_2
_geom_angle_atom_site_label_3
_geom_angle
_geom_angle_publ_flag
C1 N2 C3 110.0(6) yes
C1 N2 C6 123.8(6) yes
C3 N2 C6 125.8(6) yes
C1 N5 C4 109.6(6) yes
C1 N5 C39 124.6(6) yes
C4 N5 C39 125.4(6) yes
Se1 C1 N2 127.1(5) yes
Se1 C1 N5 127.6(5) yes
N2 C1 N5 105.3(6) yes
N2 C3 C4 106.7(6) yes
N5 C4 C3 108.4(6) yes
N2 C6 C7 118.4(6) yes
N2 C6 C11 119.6(6) yes
C7 C6 C11 122.0(6) yes
C6 C7 C8 117.6(6) yes
C6 C7 C12 119.7(6) yes
C8 C7 C12 122.7(6) yes
C7 C8 C9 122.6(7) yes
C8 C9 C10 117.5(6) yes
C8 C9 C25 121.8(7) yes
C10 C9 C25 120.7(7) yes
C9 C10 C11 121.7(7) yes
C6 C11 C10 118.6(6) yes
C6 C11 C26 120.7(6) yes
C10 C11 C26 120.6(6) yes
C7 C12 C13 110.4(6) yes
C7 C12 C19 110.1(6) yes
C13 C12 C19 116.2(7) yes
C12 C13 C14 122.4(8) yes
C12 C13 C18 119.8(7) yes
C14 C13 C18 117.8(9) yes
C13 C14 C15 119.7(11) yes
C14 C15 C16 121.9(13) yes
C15 C16 C17 118.5(13) yes
C16 C17 C18 119.5(11) yes
C13 C18 C17 122.4(9) yes
C12 C19 C20 116.8(8) yes
C12 C19 C24 123.3(8) yes
C20 C19 C24 119.9(9) yes
C19 C20 C21 119.3(12) yes
C20 C21 C22 121.1(13) yes
C21 C22 C23 119.5(12) yes
C22 C23 C24 121.2(11) yes
C19 C24 C23 118.9(10) yes
C11 C26 C27 110.9(6) yes
C11 C26 C33 112.9(6) yes
C27 C26 C33 112.2(7) yes
C26 C27 C28 124.4(8) yes
C26 C27 C32 117.0(7) yes
C28 C27 C32 118.5(8) yes
C27 C28 C29 121.7(10) yes
C28 C29 C30 120.8(13) yes
C29 C30 C31 119.6(12) yes
C30 C31 C32 120.7(11) yes
C27 C32 C31 118.6(10) yes
C26 C33 C34 124.2(9) yes
C26 C33 C38 115.7(9) yes
C34 C33 C38 120.1(9) yes
C33 C34 C35 118.1(12) yes
C34 C35 C36 120.7(15) yes
C35 C36 C37 120.6(14) yes
C36 C37 C38 120.2(18) yes
C33 C38 C37 120.2(14) yes
N5 C39 C40 117.5(7) yes
N5 C39 C44 119.5(6) yes
C40 C39 C44 122.9(7) yes
C39 C40 C41 116.8(8) yes
C39 C40 C45 120.2(7) yes
C41 C40 C45 123.0(6) yes
C40 C41 C42 123.0(7) yes
C41 C42 C43 118.1(7) yes
C41 C42 C58 120.6(7) yes
C43 C42 C58 121.4(7) yes
C42 C43 C44 122.9(7) yes
C39 C44 C43 116.2(7) yes
C39 C44 C59 122.0(6) yes
C43 C44 C59 121.8(7) yes
C40 C45 C46 113.5(7) yes
C40 C45 C52 110.0(6) yes
C46 C45 C52 110.8(6) yes
C45 C46 C47 120.5(10) yes
C45 C46 C51 122.9(8) yes
C47 C46 C51 116.5(10) yes
C46 C47 C48 124.7(15) yes
C47 C48 C49 117.5(13) yes
C48 C49 C50 121.7(16) yes
C49 C50 C51 117.5(14) yes
C46 C51 C50 122.0(10) yes
C45 C52 C53 123.6(7) yes
C45 C52 C57 118.4(7) yes
C53 C52 C57 118.0(8) yes
C52 C53 C54 122.0(9) yes
C53 C54 C55 120.8(9) yes
C54 C55 C56 119.8(10) yes
C55 C56 C57 119.7(11) yes
C52 C57 C56 119.7(9) yes
C44 C59 C60 114.6(6) yes
C44 C59 C66 112.2(6) yes
C60 C59 C66 111.2(6) yes
C59 C60 C61 117.8(7) yes
C59 C60 C65 123.9(7) yes
C61 C60 C65 118.2(8) yes
C60 C61 C62 121.6(9) yes
C61 C62 C63 119.7(9) yes
C62 C63 C64 119.8(9) yes
C63 C64 C65 120.0(9) yes
C60 C65 C64 120.7(8) yes
C59 C66 C67 119.4(8) yes
C59 C66 C71 120.6(7) yes
C67 C66 C71 119.9(8) yes
C66 C67 C68 120.0(10) yes
C67 C68 C69 118.3(13) yes
C68 C69 C70 120.1(12) yes
C69 C70 C71 121.7(11) yes
C66 C71 C70 119.8(9) yes
Cl1 C72 Cl2 109.0(13) yes
Cl1 C72 Cl3 123.4(16) yes
Cl2 C72 Cl3 110.8(13) yes
N2 C3 H3 126.665 no
C4 C3 H3 126.671 no
N5 C4 H4 125.815 no
C3 C4 H4 125.829 no
C7 C8 H8 118.718 no
C9 C8 H8 118.724 no
C9 C10 H10 119.147 no
C11 C10 H10 119.138 no
C7 C12 H12 106.546 no
C13 C12 H12 106.532 no
C19 C12 H12 106.530 no
C13 C14 H14 120.162 no
C15 C14 H14 120.169 no
C14 C15 H15 119.069 no
C16 C15 H15 119.066 no
C15 C16 H16 120.738 no
C17 C16 H16 120.749 no
C16 C17 H17 120.215 no
C18 C17 H17 120.239 no
C13 C18 H18 118.802 no
C17 C18 H18 118.805 no
C19 C20 H20 120.341 no
C21 C20 H20 120.368 no
C20 C21 H21 119.421 no
C22 C21 H21 119.441 no
C21 C22 H22 120.269 no
C23 C22 H22 120.260 no
C22 C23 H23 119.417 no
C24 C23 H23 119.422 no
C19 C24 H24 120.545 no
C23 C24 H24 120.549 no
C9 C25 H25A 109.474 no
C9 C25 H25B 109.462 no
C9 C25 H25C 109.473 no
H25A C25 H25B 109.466 no
H25A C25 H25C 109.484 no
H25B C25 H25C 109.469 no
C11 C26 H26 106.797 no
C27 C26 H26 106.808 no
C33 C26 H26 106.798 no
C27 C28 H28 119.122 no
C29 C28 H28 119.142 no
C28 C29 H29 119.593 no
C30 C29 H29 119.595 no
C29 C30 H30 120.207 no
C31 C30 H30 120.207 no
C30 C31 H31 119.670 no
C32 C31 H31 119.676 no
C27 C32 H32 120.683 no
C31 C32 H32 120.683 no
C33 C34 H34 120.969 no
C35 C34 H34 120.964 no
C34 C35 H35 119.662 no
C36 C35 H35 119.660 no
C35 C36 H36 119.688 no
C37 C36 H36 119.712 no
C36 C37 H37 119.876 no
C38 C37 H37 119.892 no
C33 C38 H38 119.890 no
C37 C38 H38 119.876 no
C40 C41 H41 118.512 no
C42 C41 H41 118.494 no
C42 C43 H43 118.528 no
C44 C43 H43 118.526 no
C40 C45 H45 107.423 no
C46 C45 H45 107.416 no
C52 C45 H45 107.427 no
C46 C47 H47 117.641 no
C48 C47 H47 117.638 no
C47 C48 H48 121.252 no
C49 C48 H48 121.255 no
C48 C49 H49 119.161 no
C50 C49 H49 119.143 no
C49 C50 H50 121.255 no
C51 C50 H50 121.249 no
C46 C51 H51 119.026 no
C50 C51 H51 119.015 no
C52 C53 H53 119.008 no
C54 C53 H53 119.004 no
C53 C54 H54 119.594 no
C55 C54 H54 119.590 no
C54 C55 H55 120.106 no
C56 C55 H55 120.099 no
C55 C56 H56 120.168 no
C57 C56 H56 120.159 no
C52 C57 H57 120.158 no
C56 C57 H57 120.157 no
C42 C58 H58A 109.477 no
C42 C58 H58B 109.477 no
C42 C58 H58C 109.474 no
H58A C58 H58B 109.453 no
H58A C58 H58C 109.481 no
H58B C58 H58C 109.466 no
C44 C59 H59 106.062 no
C60 C59 H59 106.057 no
C66 C59 H59 106.054 no
C60 C61 H61 119.215 no
C62 C61 H61 119.229 no
C61 C62 H62 120.145 no
C63 C62 H62 120.154 no
C62 C63 H63 120.094 no
C64 C63 H63 120.112 no
C63 C64 H64 119.979 no
C65 C64 H64 119.993 no
C60 C65 H65 119.651 no
C64 C65 H65 119.679 no
C66 C67 H67 119.970 no
C68 C67 H67 119.992 no
C67 C68 H68 120.832 no
C69 C68 H68 120.842 no
C68 C69 H69 119.965 no
C70 C69 H69 119.973 no
C69 C70 H70 119.159 no
C71 C70 H70 119.158 no
C66 C71 H71 120.108 no
C70 C71 H71 120.120 no
Cl1 C72 H72 103.812 no
Cl2 C72 H72 103.809 no
Cl3 C72 H72 103.807 no

loop_
_geom_bond_atom_site_label_1
_geom_bond_atom_site_label_2
_geom_bond_distance
_geom_bond_publ_flag
Se1 C1 1.844(7) yes
Cl1 C72 1.68(3) yes
Cl2 C72 1.66(2) yes
Cl3 C72 1.78(2) yes
N2 C1 1.361(9) yes
N2 C3 1.396(9) yes
N2 C6 1.444(9) yes
N5 C1 1.376(9) yes
N5 C4 1.372(9) yes
N5 C39 1.451(9) yes
C3 C4 1.343(10) yes
C6 C7 1.418(10) yes
C6 C11 1.388(10) yes
C7 C8 1.390(10) yes
C7 C12 1.535(10) yes
C8 C9 1.401(10) yes
C9 C10 1.418(10) yes
C9 C25 1.499(11) yes
C10 C11 1.391(10) yes
C11 C26 1.538(10) yes
C12 C13 1.521(11) yes
C12 C19 1.543(12) yes
C13 C14 1.368(14) yes
C13 C18 1.397(12) yes
C14 C15 1.394(19) yes
C15 C16 1.37(2) yes
C16 C17 1.380(19) yes
C17 C18 1.368(14) yes
C19 C20 1.430(14) yes
C19 C24 1.368(14) yes
C20 C21 1.387(18) yes
C21 C22 1.39(2) yes
C22 C23 1.367(19) yes
C23 C24 1.436(16) yes
C26 C27 1.528(11) yes
C26 C33 1.507(11) yes
C27 C28 1.365(13) yes
C27 C32 1.421(13) yes
C28 C29 1.397(17) yes
C29 C30 1.34(2) yes
C30 C31 1.40(2) yes
C31 C32 1.404(16) yes
C33 C34 1.370(17) yes
C33 C38 1.438(17) yes
C34 C35 1.456(16) yes
C35 C36 1.34(3) yes
C36 C37 1.41(3) yes
C37 C38 1.349(19) yes
C39 C40 1.409(9) yes
C39 C44 1.402(11) yes
C40 C41 1.390(12) yes
C40 C45 1.520(12) yes
C41 C42 1.387(11) yes
C42 C43 1.378(11) yes
C42 C58 1.516(12) yes
C43 C44 1.411(11) yes
C44 C59 1.525(10) yes
C45 C46 1.524(12) yes
C45 C52 1.550(11) yes
C46 C47 1.375(14) yes
C46 C51 1.361(15) yes
C47 C48 1.36(2) yes
C48 C49 1.36(3) yes
C49 C50 1.39(2) yes
C50 C51 1.414(18) yes
C52 C53 1.375(12) yes
C52 C57 1.377(13) yes
C53 C54 1.393(12) yes
C54 C55 1.354(16) yes
C55 C56 1.364(17) yes
C56 C57 1.458(16) yes
C59 C60 1.554(11) yes
C59 C66 1.526(11) yes
C60 C61 1.380(11) yes
C60 C65 1.392(12) yes
C61 C62 1.393(13) yes
C62 C63 1.374(16) yes
C63 C64 1.388(13) yes
C64 C65 1.392(12) yes
C66 C67 1.358(13) yes
C66 C71 1.401(12) yes
C67 C68 1.418(19) yes
C68 C69 1.42(2) yes
C69 C70 1.33(2) yes
C70 C71 1.381(13) yes
C3 H3 0.950 no
C4 H4 0.950 no
C8 H8 0.950 no
C10 H10 0.950 no
C12 H12 1.000 no
C14 H14 0.950 no
C15 H15 0.950 no
C16 H16 0.950 no
C17 H17 0.950 no
C18 H18 0.950 no
C20 H20 0.950 no
C21 H21 0.950 no
C22 H22 0.950 no
C23 H23 0.950 no
C24 H24 0.950 no
C25 H25A 0.980 no
C25 H25B 0.980 no
C25 H25C 0.980 no
C26 H26 1.000 no
C28 H28 0.950 no
C29 H29 0.950 no
C30 H30 0.950 no
C31 H31 0.950 no
C32 H32 0.950 no
C34 H34 0.950 no
C35 H35 0.950 no
C36 H36 0.950 no
C37 H37 0.950 no
C38 H38 0.950 no
C41 H41 0.950 no
C43 H43 0.950 no
C45 H45 1.000 no
C47 H47 0.950 no
C48 H48 0.950 no
C49 H49 0.950 no
C50 H50 0.950 no
C51 H51 0.950 no
C53 H53 0.950 no
C54 H54 0.950 no
C55 H55 0.950 no
C56 H56 0.950 no
C57 H57 0.950 no
C58 H58A 0.980 no
C58 H58B 0.980 no
C58 H58C 0.980 no
C59 H59 1.000 no
C61 H61 0.950 no
C62 H62 0.950 no
C63 H63 0.950 no
C64 H64 0.950 no
C65 H65 0.950 no
C67 H67 0.950 no
C68 H68 0.950 no
C69 H69 0.950 no
C70 H70 0.950 no
C71 H71 0.950 no
C72 H72 1.000 no

loop_
_geom_contact_atom_site_label_1
_geom_contact_atom_site_label_2
_geom_contact_distance
_geom_contact_publ_flag
_geom_contact_site_symmetry_2
Se1 C6 3.291(7) no .
Se1 C39 3.338(7) no .
N2 C12 2.870(9) no .
N2 C13 3.508(9) no .
N2 C26 2.889(10) no .
N2 C27 3.481(10) no .
N2 C39 3.581(9) no .
N5 C6 3.569(9) no .
N5 C45 2.843(10) no .
N5 C46 3.501(10) no .
N5 C59 2.925(9) no .
N5 C60 3.458(10) no .
C1 C7 3.319(10) no .
C1 C11 3.342(10) no .
C1 C12 3.482(10) no .
C1 C26 3.576(10) no .
C1 C40 3.373(10) no .
C1 C44 3.333(10) no .
C1 C45 3.522(11) no .
C1 C59 3.477(10) no .
C3 C7 3.339(10) no .
C3 C11 3.421(10) no .
C3 C12 3.386(11) no .
C3 C13 3.440(11) no .
C3 C18 3.382(11) no .
C3 C26 3.584(11) no .
C4 C6 3.593(10) no .
C4 C40 3.260(11) no .
C4 C44 3.453(10) no .
C4 C45 3.299(11) no .
C4 C46 3.356(11) no .
C4 C47 3.586(14) no .
C4 C65 3.521(11) no .
C6 C9 2.801(10) no .
C6 C13 3.342(10) no .
C6 C27 3.311(10) no .
C6 C28 3.524(12) no .
C7 C10 2.806(10) no .
C7 C14 2.965(13) no .
C7 C20 3.208(12) no .
C7 C24 3.479(12) no .
C8 C11 2.797(10) no .
C8 C13 3.349(11) no .
C8 C14 3.311(14) no .
C8 C19 2.975(12) no .
C8 C24 3.542(13) no .
C10 C27 3.359(11) no .
C10 C28 3.386(13) no .
C10 C33 2.951(11) no .
C10 C34 3.544(13) no .
C11 C28 2.888(12) no .
C11 C34 3.505(13) no .
C11 C38 3.218(13) no .
C13 C16 2.798(17) no .
C13 C24 3.015(13) no .
C14 C17 2.768(16) no .
C14 C19 3.379(15) no .
C14 C24 3.386(16) no .
C15 C18 2.710(18) no .
C18 C19 3.519(12) no .
C18 C62 3.553(15) no .
C19 C22 2.805(16) no .
C20 C23 2.776(17) no .
C21 C24 2.792(18) no .
C27 C30 2.800(15) no .
C27 C34 2.913(13) no .
C28 C31 2.746(17) no .
C28 C33 3.546(14) no .
C29 C32 2.779(18) no .
C32 C33 3.134(13) no .
C32 C34 3.338(14) no .
C33 C36 2.786(16) no .
C34 C37 2.81(2) no .
C35 C38 2.78(2) no .
C39 C42 2.782(11) no .
C39 C46 3.398(11) no .
C39 C60 3.387(10) no .
C39 C65 3.494(11) no .
C40 C43 2.793(12) no .
C40 C51 2.965(14) no .
C40 C53 3.458(11) no .
C40 C57 3.205(12) no .
C41 C44 2.798(11) no .
C41 C46 3.418(11) no .
C41 C51 3.422(13) no .
C41 C52 2.922(11) no .
C41 C53 3.488(12) no .
C41 C57 3.565(13) no .
C43 C60 3.535(11) no .
C43 C66 2.922(11) no .
C43 C71 3.290(12) no .
C44 C65 2.974(11) no .
C44 C67 3.354(13) no .
C44 C71 3.346(11) no .
C46 C49 2.78(2) no .
C46 C53 2.921(12) no .
C47 C50 2.73(2) no .
C47 C52 3.336(14) no .
C48 C51 2.762(17) no .
C51 C52 3.383(14) no .
C51 C53 3.392(14) no .
C52 C55 2.815(13) no .
C53 C56 2.746(16) no .
C54 C57 2.760(14) no .
C60 C63 2.796(13) no .
C60 C71 2.973(11) no .
C61 C64 2.754(13) no .
C61 C66 2.998(12) no .
C61 C71 3.286(13) no .
C62 C65 2.767(13) no .
C66 C69 2.775(14) no .
C67 C70 2.765(16) no .
C68 C71 2.768(18) no .
Cl3 C34 3.416(16) no 4_664
C15 C68 3.55(2) no 2_645
C16 C68 3.572(19) no 2_645
C20 C64 3.583(14) no 3_455
C21 C65 3.565(16) no 3_455
C34 Cl3 3.416(16) no 4_665
C64 C20 3.583(14) no 3_555
C65 C21 3.565(16) no 3_555
C68 C15 3.55(2) no 2_654
C68 C16 3.572(19) no 2_654
Se1 H20 3.2067 no .
Se1 H26 3.5320 no .
Se1 H38 3.3001 no .
Se1 H59 3.1440 no .
Se1 H67 3.3947 no .
N2 H4 3.1191 no .
N2 H12 2.4009 no .
N2 H26 2.4689 no .
N2 H45 3.3800 no .
N5 H3 3.1225 no .
N5 H12 3.2804 no .
N5 H45 2.4146 no .
N5 H59 2.5621 no .
N5 H65 3.3447 no .
C1 H3 3.1718 no .
C1 H4 3.1594 no .
C1 H12 2.7312 no .
C1 H26 2.8653 no .
C1 H45 2.7819 no .
C1 H59 2.7530 no .
C3 H12 2.8959 no .
C3 H18 3.2613 no .
C3 H26 3.1698 no .
C3 H45 3.4465 no .
C4 H12 3.3863 no .
C4 H18 3.4291 no .
C4 H45 2.8851 no .
C4 H47 3.5809 no .
C4 H59 3.4471 no .
C4 H65 3.2731 no .
C6 H3 2.8405 no .
C6 H8 3.2607 no .
C6 H10 3.2460 no .
C6 H12 2.5846 no .
C6 H26 2.6093 no .
C6 H28 3.1235 no .
C7 H3 3.5287 no .
C7 H14 2.7265 no .
C7 H20 3.1743 no .
C8 H10 3.2689 no .
C8 H12 3.3094 no .
C8 H14 2.6792 no .
C8 H25A 2.5908 no .
C8 H25B 3.0709 no .
C8 H25C 3.2228 no .
C9 H28 3.5198 no .
C10 H8 3.2689 no .
C10 H25A 3.3206 no .
C10 H25B 2.8677 no .
C10 H25C 2.6968 no .
C10 H26 3.2906 no .
C10 H28 2.7693 no .
C11 H28 2.5298 no .
C11 H38 3.1268 no .
C12 H8 2.7152 no .
C12 H14 2.6991 no .
C12 H18 2.6558 no .
C12 H20 2.6648 no .
C12 H24 2.7395 no .
C13 H3 3.2977 no .
C13 H8 3.4105 no .
C13 H15 3.2372 no .
C13 H17 3.2758 no .
C13 H24 2.6992 no .
C14 H8 3.2550 no .
C14 H12 3.2812 no .
C14 H16 3.2758 no .
C14 H18 3.2223 no .
C14 H24 2.7674 no .
C15 H17 3.2293 no .
C16 H14 3.2686 no .
C16 H18 3.2262 no .
C17 H15 3.2233 no .
C18 H3 3.2206 no .
C18 H12 2.5344 no .
C18 H14 3.2342 no .
C18 H16 3.2366 no .
C19 H8 2.6864 no .
C19 H14 3.3777 no .
C19 H18 3.5604 no .
C19 H21 3.2899 no .
C19 H23 3.2666 no .
C20 H8 3.4861 no .
C20 H12 2.5910 no .
C20 H22 3.2699 no .
C20 H24 3.2868 no .
C20 H67 3.5349 no .
C21 H23 3.2341 no .
C22 H20 3.2699 no .
C22 H24 3.2935 no .
C23 H21 3.2314 no .
C24 H8 2.9180 no .
C24 H12 3.2545 no .
C24 H14 3.3174 no .
C24 H20 3.2763 no .
C24 H22 3.3015 no .
C25 H8 2.6835 no .
C25 H10 2.6857 no .
C26 H10 2.6833 no .
C26 H28 2.7257 no .
C26 H32 2.6562 no .
C26 H34 2.7397 no .
C26 H38 2.6197 no .
C27 H3 3.4494 no .
C27 H10 3.4245 no .
C27 H29 3.2593 no .
C27 H31 3.2899 no .
C27 H34 2.6166 no .
C28 H3 3.3961 no .
C28 H10 3.5044 no .
C28 H26 3.2154 no .
C28 H30 3.2393 no .
C28 H32 3.2567 no .
C28 H34 3.1330 no .
C29 H31 3.2206 no .
C30 H28 3.2242 no .
C30 H32 3.2968 no .
C31 H29 3.2297 no .
C31 H47 3.2071 no .
C31 H48 3.1990 no .
C32 H26 2.6358 no .
C32 H28 3.2557 no .
C32 H30 3.2942 no .
C32 H34 3.0485 no .
C32 H47 2.7403 no .
C33 H10 2.6303 no .
C33 H32 3.0220 no .
C33 H35 3.2779 no .
C33 H37 3.2789 no .
C34 H10 2.9099 no .
C34 H26 3.2314 no .
C34 H32 3.3381 no .
C34 H36 3.2930 no .
C34 H38 3.2841 no .
C35 H37 3.2442 no .
C36 H34 3.2846 no .
C36 H38 3.2572 no .
C37 H35 3.2535 no .
C38 H10 3.3814 no .
C38 H26 2.5549 no .
C38 H34 3.3005 no .
C38 H36 3.2468 no .
C39 H4 2.8013 no .
C39 H41 3.2434 no .
C39 H43 3.2476 no .
C39 H45 2.5917 no .
C39 H51 3.5467 no .
C39 H59 2.6291 no .
C39 H65 2.9713 no .
C40 H4 3.3866 no .
C40 H51 2.6484 no .
C40 H53 3.5785 no .
C40 H57 3.1623 no .
C41 H43 3.2259 no .
C41 H45 3.2931 no .
C41 H51 2.7725 no .
C41 H53 3.5858 no .
C41 H58A 3.0367 no .
C41 H58B 3.2274 no .
C41 H58C 2.5834 no .
C43 H41 3.2246 no .
C43 H58A 2.8826 no .
C43 H58B 2.6824 no .
C43 H58C 3.2965 no .
C43 H59 3.2698 no .
C43 H65 3.2480 no .
C43 H71 3.2801 no .
C44 H65 2.6161 no .
C44 H67 3.4094 no .
C44 H71 3.3845 no .
C45 H4 3.4550 no .
C45 H41 2.7073 no .
C45 H47 2.6330 no .
C45 H51 2.6887 no .
C45 H53 2.7316 no .
C45 H57 2.6475 no .
C46 H4 3.1459 no .
C46 H41 3.4525 no .
C46 H48 3.2773 no .
C46 H50 3.2817 no .
C46 H53 2.5859 no .
C47 H4 3.4090 no .
C47 H32 3.2857 no .
C47 H45 2.5846 no .
C47 H49 3.1929 no .
C47 H51 3.1905 no .
C47 H53 3.3457 no .
C48 H31 3.4823 no .
C48 H50 3.2646 no .
C49 H47 3.1836 no .
C49 H51 3.2552 no .
C50 H48 3.2682 no .
C50 H53 3.5739 no .
C51 H4 3.4701 no .
C51 H41 3.3873 no .
C51 H45 3.2695 no .
C51 H47 3.1800 no .
C51 H49 3.2596 no .
C51 H53 2.7484 no .
C52 H41 2.6167 no .
C52 H47 3.3501 no .
C52 H51 3.4586 no .
C52 H54 3.2680 no .
C52 H56 3.3049 no .
C53 H41 2.8469 no .
C53 H45 3.2820 no .
C53 H51 3.4587 no .
C53 H55 3.2476 no .
C53 H57 3.2237 no .
C54 H56 3.2104 no .
C55 H53 3.2347 no .
C55 H57 3.2926 no .
C56 H54 3.2083 no .
C57 H41 3.3445 no .
C57 H45 2.6109 no .
C57 H53 3.2173 no .
C57 H55 3.3058 no .
C58 H41 2.6528 no .
C58 H43 2.6612 no .
C59 H43 2.7079 no .
C59 H61 2.6261 no .
C59 H65 2.7676 no .
C59 H67 2.6321 no .
C59 H71 2.7008 no .
C60 H18 3.1023 no .
C60 H43 3.5880 no .
C60 H62 3.2725 no .
C60 H64 3.2739 no .
C60 H71 2.7048 no .
C61 H18 2.7825 no .
C61 H59 2.7248 no .
C61 H63 3.2537 no .
C61 H65 3.2383 no .
C61 H71 3.1068 no .
C62 H18 2.8315 no .
C62 H64 3.2467 no .
C63 H17 3.3279 no .
C63 H18 3.1746 no .
C63 H61 3.2455 no .
C63 H65 3.2628 no .
C64 H18 3.4270 no .
C64 H62 3.2498 no .
C65 H4 3.2039 no .
C65 H18 3.3916 no .
C65 H59 3.1740 no .
C65 H61 3.2375 no .
C65 H63 3.2661 no .
C65 H71 3.3320 no .
C66 H43 2.6036 no .
C66 H61 2.7650 no .
C66 H68 3.2628 no .
C66 H70 3.2611 no .
C67 H20 3.5378 no .
C67 H43 3.4779 no .
C67 H59 2.5137 no .
C67 H61 3.4198 no .
C67 H69 3.3015 no .
C67 H71 3.2439 no .
C68 H70 3.2427 no .
C69 H67 3.3033 no .
C69 H71 3.2139 no .
C70 H43 3.4795 no .
C70 H68 3.2385 no .
C71 H43 2.6159 no .
C71 H59 3.2945 no .
C71 H61 3.1864 no .
C71 H67 3.2494 no .
C71 H69 3.2205 no .
H3 H4 2.4665 no .
H3 H12 3.3370 no .
H3 H18 3.3328 no .
H3 H26 3.5727 no .
H3 H28 3.4658 no .
H4 H45 3.2797 no .
H4 H65 2.8435 no .
H8 H12 3.5901 no .
H8 H14 2.5468 no .
H8 H24 3.0133 no .
H8 H25A 2.3907 no .
H8 H25B 3.2065 no .
H8 H25C 3.4576 no .
H10 H25B 2.8747 no .
H10 H25C 2.5888 no .
H10 H26 3.5514 no .
H10 H28 2.9924 no .
H10 H34 3.0078 no .
H12 H14 3.5912 no .
H12 H18 2.3171 no .
H12 H20 2.4168 no .
H12 H24 3.5394 no .
H12 H59 2.8268 no .
H12 H61 3.4724 no .
H14 H15 2.3337 no .
H14 H24 2.7366 no .
H15 H16 2.3207 no .
H16 H17 2.3437 no .
H17 H18 2.3046 no .
H17 H63 3.2968 no .
H18 H61 3.1344 no .
H18 H62 3.2101 no .
H20 H21 2.3348 no .
H20 H59 2.9872 no .
H20 H67 2.8110 no .
H21 H22 2.3311 no .
H22 H23 2.3126 no .
H23 H24 2.3858 no .
H26 H28 3.4721 no .
H26 H32 2.5232 no .
H26 H34 3.5412 no .
H26 H38 2.3986 no .
H26 H45 2.9977 no .
H26 H47 3.3896 no .
H28 H29 2.3285 no .
H28 H34 3.4270 no .
H29 H30 2.2857 no .
H30 H31 2.3501 no .
H31 H32 2.3594 no .
H31 H47 3.1691 no .
H31 H48 2.7263 no .
H32 H34 3.2804 no .
H32 H47 2.3586 no .
H34 H35 2.4148 no .
H35 H36 2.2828 no .
H36 H37 2.3586 no .
H37 H38 2.2960 no .
H38 H57 3.4666 no .
H41 H45 3.5717 no .
H41 H51 2.7434 no .
H41 H53 2.9406 no .
H41 H58A 3.1498 no .
H41 H58B 3.4462 no .
H41 H58C 2.3650 no .
H43 H58A 2.9064 no .
H43 H58B 2.5357 no .
H43 H58C 3.5629 no .
H43 H59 3.5393 no .
H43 H65 3.5558 no .
H43 H71 2.6103 no .
H45 H47 2.3625 no .
H45 H51 3.5467 no .
H45 H53 3.5478 no .
H45 H57 2.4442 no .
H47 H48 2.2972 no .
H48 H49 2.3205 no .
H49 H50 2.3465 no .
H50 H51 2.3678 no .
H51 H53 2.8605 no .
H53 H54 2.3233 no .
H54 H55 2.2995 no .
H55 H56 2.3181 no .
H56 H57 2.4125 no .
H59 H61 2.6423 no .
H59 H65 3.3891 no .
H59 H67 2.3003 no .
H59 H71 3.5872 no .
H61 H62 2.3343 no .
H61 H71 3.2670 no .
H62 H63 2.3279 no .
H63 H64 2.3393 no .
H64 H65 2.3372 no .
H67 H68 2.3795 no .
H68 H69 2.3873 no .
H69 H70 2.2647 no .
H70 H71 2.3208 no .
Se1 H63 3.4448 no 3_455
Se1 H72 2.9641 no .
Cl1 H23 3.5049 no 1_565
Cl1 H37 2.8942 no .
Cl1 H38 3.4071 no .
Cl1 H53 3.4585 no 3_465
Cl1 H56 3.4655 no .
Cl2 H25C 3.1349 no 4_664
Cl2 H29 3.2853 no 2_654
Cl2 H30 3.4332 no 2_654
Cl2 H56 3.2837 no .
Cl3 H10 3.2771 no 4_664
Cl3 H34 3.0245 no 4_664
Cl3 H35 3.4206 no 4_664
C3 H25B 3.1577 no 3_555
C4 H25A 3.2323 no 3_555
C4 H25B 3.0841 no 3_555
C7 H64 3.1916 no 3_455
C8 H64 2.9624 no 3_455
C9 H64 3.3183 no 3_455
C10 H17 3.5823 no 3_455
C13 H55 3.2317 no 1_545
C14 H58A 3.2837 no 2_645
C15 H58A 3.5483 no 2_645
C16 H54 3.3897 no 1_545
C16 H68 3.3667 no 2_645
C17 H25B 3.1481 no 3_555
C17 H54 3.0222 no 1_545
C17 H55 3.4122 no 1_545
C18 H25B 3.4715 no 3_555
C18 H54 3.5460 no 1_545
C18 H55 3.1025 no 1_545
C19 H55 3.5768 no 1_545
C19 H64 3.5414 no 3_455
C20 H31 3.3065 no 2_644
C20 H64 2.9524 no 3_455
C20 H65 3.5133 no 3_455
C21 H31 2.9709 no 2_644
C21 H48 3.0988 no 2_644
C21 H64 3.4202 no 3_455
C21 H65 3.0879 no 3_455
C22 H30 3.2453 no 2_644
C22 H31 3.1849 no 2_644
C22 H48 3.1303 no 2_644
C22 H58B 3.5761 no 3_455
C22 H65 3.3550 no 3_455
C23 H30 2.9129 no 2_644
C23 H50 3.3282 no 3_455
C23 H51 2.9732 no 3_455
C23 H56 3.1837 no 1_545
C24 H30 3.2438 no 2_644
C24 H50 2.9867 no 3_455
C24 H51 3.5804 no 3_455
C24 H55 2.9477 no 1_545
C24 H56 3.2722 no 1_545
C25 H3 3.3628 no 3_455
C25 H4 2.9340 no 3_455
C25 H58B 3.5473 no 2_645
C29 H62 3.5940 no 2_655
C30 H55 3.3710 no 2_645
C30 H61 3.4211 no 2_655
C30 H62 3.4180 no 2_655
C31 H61 2.8375 no 2_655
C32 H61 3.3095 no 2_655
C33 H70 3.3292 no 2_655
C34 H70 3.4608 no 2_655
C34 H71 3.4096 no 2_655
C35 H68 3.5091 no 4_665
C35 H70 3.4030 no 2_655
C35 H71 3.0500 no 2_655
C36 H16 3.5507 no 3_455
C36 H53 3.3615 no 3_465
C36 H68 3.0132 no 4_665
C36 H70 3.2179 no 2_655
C36 H71 3.5073 no 2_655
C37 H53 3.0227 no 3_465
C37 H54 3.3886 no 3_465
C37 H70 3.0951 no 2_655
C38 H70 3.1613 no 2_655
C42 H22 3.0976 no 3_555
C43 H15 3.4047 no 2_654
C43 H22 3.3049 no 3_555
C43 H49 3.5559 no 4_764
C47 H36 3.4874 no 3_565
C48 H21 3.4079 no 2_655
C48 H22 3.5138 no 2_655
C48 H25A 3.4415 no 3_555
C48 H36 3.2253 no 3_565
C49 H25A 3.4288 no 3_555
C49 H36 3.2588 no 3_565
C49 H58B 3.2474 no 4_765
C50 H8 3.4397 no 3_555
C50 H23 3.5221 no 3_555
C50 H24 3.2433 no 3_555
C51 H23 3.2793 no 3_555
C52 H69 2.8756 no 2_655
C53 H36 3.5674 no 3_565
C53 H37 3.0447 no 3_565
C53 H69 2.9931 no 2_655
C54 H37 3.3499 no 3_565
C54 H62 3.4671 no 1_565
C54 H69 3.1009 no 2_655
C55 H24 3.1416 no 1_565
C55 H29 3.4341 no 2_654
C55 H30 3.0503 no 2_654
C55 H62 3.5497 no 1_565
C55 H69 3.0551 no 2_655
C56 H23 3.5923 no 1_565
C56 H24 3.3091 no 1_565
C56 H29 3.2782 no 2_654
C56 H30 3.0811 no 2_654
C56 H69 2.9069 no 2_655
C57 H69 2.8121 no 2_655
C57 H72 3.4536 no .
C58 H14 3.4653 no 2_654
C58 H22 3.1583 no 3_555
C58 H25C 3.5251 no 2_654
C58 H49 3.4953 no 4_764
C61 H34 3.5906 no 2_644
C62 H34 3.2607 no 2_644
C62 H54 3.5645 no 1_545
C64 H20 3.4342 no 3_555
C65 H21 3.4462 no 3_555
C66 H15 3.4938 no 2_654
C67 H15 3.2054 no 2_654
C68 H15 3.0325 no 2_654
C68 H16 3.1128 no 2_654
C68 H32 3.4529 no 2_644
C68 H36 3.2960 no 4_664
C69 H15 3.1705 no 2_654
C69 H32 3.0534 no 2_644
C70 H15 3.5070 no 2_654
C70 H32 2.9793 no 2_644
C71 H32 3.3793 no 2_644
C71 H49 3.5487 no 4_764
C72 H57 3.4511 no .
H3 C25 3.3628 no 3_555
H3 H25A 3.3091 no 3_555
H3 H25B 2.7177 no 3_555
H3 H25C 3.5787 no 3_555
H4 C25 2.9340 no 3_555
H4 H8 3.4973 no 3_555
H4 H25A 2.4727 no 3_555
H4 H25B 2.5491 no 3_555
H8 C50 3.4397 no 3_455
H8 H4 3.4973 no 3_455
H8 H50 3.3217 no 3_455
H8 H64 3.1395 no 3_455
H10 Cl3 3.2771 no 4_665
H10 H17 3.2075 no 3_455
H14 C58 3.4653 no 2_645
H14 H49 3.5432 no 3_455
H14 H50 3.2322 no 3_455
H14 H58A 2.7031 no 2_645
H14 H58B 3.3796 no 2_645
H15 C43 3.4047 no 2_645
H15 C66 3.4938 no 2_645
H15 C67 3.2054 no 2_645
H15 C68 3.0325 no 2_645
H15 C69 3.1705 no 2_645
H15 C70 3.5070 no 2_645
H15 H43 2.9698 no 2_645
H15 H58A 3.2472 no 2_645
H15 H68 3.3870 no 2_645
H15 H69 3.5400 no 2_645
H16 C36 3.5507 no 3_555
H16 C68 3.1128 no 2_645
H16 H54 3.5360 no 1_545
H16 H68 2.7597 no 2_645
H17 C10 3.5823 no 3_555
H17 H10 3.2075 no 3_555
H17 H25B 2.8314 no 3_555
H17 H54 2.9400 no 1_545
H18 H25B 3.4380 no 3_555
H18 H55 3.3498 no 1_545
H20 C64 3.4342 no 3_455
H20 H64 2.7812 no 3_455
H21 C48 3.4079 no 2_644
H21 C65 3.4462 no 3_455
H21 H31 3.1654 no 2_644
H21 H35 3.3492 no 4_664
H21 H48 2.6661 no 2_644
H21 H64 3.5257 no 3_455
H21 H65 3.1561 no 3_455
H22 C42 3.0976 no 3_455
H22 C43 3.3049 no 3_455
H22 C48 3.5138 no 2_644
H22 C58 3.1583 no 3_455
H22 H30 3.5495 no 2_644
H22 H31 3.4698 no 2_644
H22 H43 3.3464 no 3_455
H22 H48 2.7125 no 2_644
H22 H49 3.4347 no 2_644
H22 H58B 2.6337 no 3_455
H22 H58C 3.3164 no 3_455
H23 Cl1 3.5049 no 1_545
H23 C50 3.5221 no 3_455
H23 C51 3.2793 no 3_455
H23 C56 3.5923 no 1_545
H23 H30 3.0462 no 2_644
H23 H50 3.0465 no 3_455
H23 H51 2.5169 no 3_455
H23 H56 2.6951 no 1_545
H24 C50 3.2433 no 3_455
H24 C55 3.1416 no 1_545
H24 C56 3.3091 no 1_545
H24 H30 3.5328 no 2_644
H24 H50 2.4276 no 3_455
H24 H55 2.5105 no 1_545
H24 H56 2.8565 no 1_545
H25A C4 3.2323 no 3_455
H25A C48 3.4415 no 3_455
H25A C49 3.4288 no 3_455
H25A H3 3.3091 no 3_455
H25A H4 2.4727 no 3_455
H25A H58B 3.2262 no 2_645
H25B C3 3.1577 no 3_455
H25B C4 3.0841 no 3_455
H25B C17 3.1481 no 3_455
H25B C18 3.4715 no 3_455
H25B H3 2.7177 no 3_455
H25B H4 2.5491 no 3_455
H25B H17 2.8314 no 3_455
H25B H18 3.4380 no 3_455
H25C Cl2 3.1349 no 4_665
H25C C58 3.5251 no 2_645
H25C H3 3.5787 no 3_455
H25C H58B 3.1945 no 2_645
H25C H58C 3.1338 no 2_645
H28 H58A 3.0098 no 2_645
H28 H58C 3.2882 no 2_645
H29 Cl2 3.2853 no 2_645
H29 C55 3.4341 no 2_645
H29 C56 3.2782 no 2_645
H29 H41 3.5117 no 2_645
H29 H56 3.4362 no 2_645
H30 Cl2 3.4332 no 2_645
H30 C22 3.2453 no 2_655
H30 C23 2.9129 no 2_655
H30 C24 3.2438 no 2_655
H30 C55 3.0503 no 2_645
H30 C56 3.0811 no 2_645
H30 H22 3.5495 no 2_655
H30 H23 3.0462 no 2_655
H30 H24 3.5328 no 2_655
H30 H55 2.7323 no 2_645
H30 H56 2.7860 no 2_645
H31 C20 3.3065 no 2_655
H31 C21 2.9709 no 2_655
H31 C22 3.1849 no 2_655
H31 H21 3.1654 no 2_655
H31 H22 3.4698 no 2_655
H31 H61 2.6764 no 2_655
H32 C68 3.4529 no 2_655
H32 C69 3.0534 no 2_655
H32 C70 2.9793 no 2_655
H32 C71 3.3793 no 2_655
H32 H61 3.4507 no 2_655
H32 H69 3.3806 no 2_655
H32 H70 3.2088 no 2_655
H34 Cl3 3.0245 no 4_665
H34 C61 3.5906 no 2_655
H34 C62 3.2607 no 2_655
H34 H62 3.1079 no 2_655
H35 Cl3 3.4206 no 4_665
H35 H21 3.3492 no 4_665
H35 H68 3.3162 no 4_665
H35 H71 3.0355 no 2_655
H36 C47 3.4874 no 3_465
H36 C48 3.2253 no 3_465
H36 C49 3.2588 no 3_465
H36 C53 3.5674 no 3_465
H36 C68 3.2960 no 4_665
H36 H48 3.5322 no 3_465
H36 H49 3.5645 no 3_465
H36 H53 2.9532 no 3_465
H36 H68 2.3641 no 4_665
H37 Cl1 2.8942 no .
H37 C53 3.0447 no 3_465
H37 C54 3.3499 no 3_465
H37 H53 2.2617 no 3_465
H37 H54 2.9015 no 3_465
H37 H70 3.5076 no 2_655
H38 Cl1 3.4071 no .
H38 H63 3.4135 no 3_455
H41 H29 3.5117 no 2_654
H43 H15 2.9698 no 2_654
H43 H22 3.3464 no 3_555
H43 H49 2.7420 no 4_764
H47 H69 3.4927 no 2_655
H48 C21 3.0988 no 2_655
H48 C22 3.1303 no 2_655
H48 H21 2.6661 no 2_655
H48 H22 2.7125 no 2_655
H48 H36 3.5322 no 3_565
H48 H58B 3.4535 no 4_765
H49 C43 3.5559 no 4_765
H49 C58 3.4953 no 4_765
H49 C71 3.5487 no 4_765
H49 H14 3.5432 no 3_555
H49 H22 3.4347 no 2_655
H49 H36 3.5645 no 3_565
H49 H43 2.7420 no 4_765
H49 H58B 2.6483 no 4_765
H49 H70 3.4867 no 4_765
H49 H71 3.2244 no 4_765
H50 C23 3.3282 no 3_555
H50 C24 2.9867 no 3_555
H50 H8 3.3217 no 3_555
H50 H14 3.2322 no 3_555
H50 H23 3.0465 no 3_555
H50 H24 2.4276 no 3_555
H50 H70 3.3488 no 4_765
H51 C23 2.9732 no 3_555
H51 C24 3.5804 no 3_555
H51 H23 2.5169 no 3_555
H53 Cl1 3.4585 no 3_565
H53 C36 3.3615 no 3_565
H53 C37 3.0227 no 3_565
H53 H36 2.9532 no 3_565
H53 H37 2.2617 no 3_565
H53 H69 3.5499 no 2_655
H54 C16 3.3897 no 1_565
H54 C17 3.0222 no 1_565
H54 C18 3.5460 no 1_565
H54 C37 3.3886 no 3_565
H54 C62 3.5645 no 1_565
H54 H16 3.5360 no 1_565
H54 H17 2.9400 no 1_565
H54 H37 2.9015 no 3_565
H54 H62 2.9985 no 1_565
H54 H63 3.4692 no 1_565
H55 C13 3.2317 no 1_565
H55 C17 3.4122 no 1_565
H55 C18 3.1025 no 1_565
H55 C19 3.5768 no 1_565
H55 C24 2.9477 no 1_565
H55 C30 3.3710 no 2_654
H55 H18 3.3498 no 1_565
H55 H24 2.5105 no 1_565
H55 H30 2.7323 no 2_654
H55 H62 3.1775 no 1_565
H56 Cl1 3.4655 no .
H56 Cl2 3.2837 no .
H56 C23 3.1837 no 1_565
H56 C24 3.2722 no 1_565
H56 H23 2.6951 no 1_565
H56 H24 2.8565 no 1_565
H56 H29 3.4362 no 2_654
H56 H30 2.7860 no 2_654
H56 H69 3.4293 no 2_655
H56 H72 3.5767 no .
H57 C72 3.4511 no .
H57 H69 3.3002 no 2_655
H57 H72 2.6818 no .
H58A C14 3.2837 no 2_654
H58A C15 3.5483 no 2_654
H58A H14 2.7031 no 2_654
H58A H15 3.2472 no 2_654
H58A H28 3.0098 no 2_654
H58B C22 3.5761 no 3_555
H58B C25 3.5473 no 2_654
H58B C49 3.2474 no 4_764
H58B H14 3.3796 no 2_654
H58B H22 2.6337 no 3_555
H58B H25A 3.2262 no 2_654
H58B H25C 3.1945 no 2_654
H58B H48 3.4535 no 4_764
H58B H49 2.6483 no 4_764
H58C H22 3.3164 no 3_555
H58C H25C 3.1338 no 2_654
H58C H28 3.2882 no 2_654
H61 C30 3.4211 no 2_644
H61 C31 2.8375 no 2_644
H61 C32 3.3095 no 2_644
H61 H31 2.6764 no 2_644
H61 H32 3.4507 no 2_644
H62 C29 3.5940 no 2_644
H62 C30 3.4180 no 2_644
H62 C54 3.4671 no 1_545
H62 C55 3.5497 no 1_545
H62 H34 3.1079 no 2_644
H62 H54 2.9985 no 1_545
H62 H55 3.1775 no 1_545
H63 Se1 3.4448 no 3_555
H63 H38 3.4135 no 3_555
H63 H54 3.4692 no 1_545
H64 C7 3.1916 no 3_555
H64 C8 2.9624 no 3_555
H64 C9 3.3183 no 3_555
H64 C19 3.5414 no 3_555
H64 C20 2.9524 no 3_555
H64 C21 3.4202 no 3_555
H64 H8 3.1395 no 3_555
H64 H20 2.7812 no 3_555
H64 H21 3.5257 no 3_555
H65 C20 3.5133 no 3_555
H65 C21 3.0879 no 3_555
H65 C22 3.3550 no 3_555
H65 H21 3.1561 no 3_555
H68 C16 3.3667 no 2_654
H68 C35 3.5091 no 4_664
H68 C36 3.0132 no 4_664
H68 H15 3.3870 no 2_654
H68 H16 2.7597 no 2_654
H68 H35 3.3162 no 4_664
H68 H36 2.3641 no 4_664
H69 C52 2.8756 no 2_644
H69 C53 2.9931 no 2_644
H69 C54 3.1009 no 2_644
H69 C55 3.0551 no 2_644
H69 C56 2.9069 no 2_644
H69 C57 2.8121 no 2_644
H69 H15 3.5400 no 2_654
H69 H32 3.3806 no 2_644
H69 H47 3.4927 no 2_644
H69 H53 3.5499 no 2_644
H69 H56 3.4293 no 2_644
H69 H57 3.3002 no 2_644
H70 C33 3.3292 no 2_644
H70 C34 3.4608 no 2_644
H70 C35 3.4030 no 2_644
H70 C36 3.2179 no 2_644
H70 C37 3.0951 no 2_644
H70 C38 3.1613 no 2_644
H70 H32 3.2088 no 2_644
H70 H37 3.5076 no 2_644
H70 H49 3.4867 no 4_764
H70 H50 3.3488 no 4_764
H71 C34 3.4096 no 2_644
H71 C35 3.0500 no 2_644
H71 C36 3.5073 no 2_644
H71 H35 3.0355 no 2_644
H71 H49 3.2244 no 4_764
H72 Se1 2.9641 no .
H72 C57 3.4536 no .
H72 H56 3.5767 no .
H72 H57 2.6818 no .

loop_
_geom_torsion_atom_site_label_1
_geom_torsion_atom_site_label_2
_geom_torsion_atom_site_label_3
_geom_torsion_atom_site_label_4
_geom_torsion
_geom_torsion_publ_flag
C1 N2 C3 C4 -0.5(7) no
C3 N2 C1 Se1 -179.8(5) no
C3 N2 C1 N5 1.5(7) no
C1 N2 C6 C7 88.1(8) no
C1 N2 C6 C11 -92.1(8) no
C6 N2 C1 Se1 7.2(9) no
C6 N2 C1 N5 -171.5(5) no
C3 N2 C6 C7 -83.7(8) no
C3 N2 C6 C11 96.1(8) no
C6 N2 C3 C4 172.3(5) no
C1 N5 C4 C3 1.7(7) no
C4 N5 C1 Se1 179.3(5) no
C4 N5 C1 N2 -2.0(7) no
C1 N5 C39 C40 94.6(7) no
C1 N5 C39 C44 -85.7(8) no
C39 N5 C1 Se1 5.8(10) no
C39 N5 C1 N2 -175.5(5) no
C4 N5 C39 C40 -78.0(8) no
C4 N5 C39 C44 101.7(8) no
C39 N5 C4 C3 175.2(5) no
N2 C3 C4 N5 -0.8(8) no
N2 C6 C7 C8 -178.2(5) no
N2 C6 C7 C12 4.5(9) no
N2 C6 C11 C10 178.7(5) no
N2 C6 C11 C26 -5.7(9) no
C7 C6 C11 C10 -1.6(10) no
C7 C6 C11 C26 174.0(6) no
C11 C6 C7 C8 2.1(10) no
C11 C6 C7 C12 -175.3(6) no
C6 C7 C8 C9 -2.1(10) no
C6 C7 C12 C13 89.2(7) no
C6 C7 C12 C19 -141.2(6) no
C8 C7 C12 C13 -88.0(8) no
C8 C7 C12 C19 41.6(9) no
C12 C7 C8 C9 175.2(6) no
C7 C8 C9 C10 1.6(10) no
C7 C8 C9 C25 -178.8(6) no
C8 C9 C10 C11 -1.0(10) no
C25 C9 C10 C11 179.3(6) no
C9 C10 C11 C6 1.0(10) no
C9 C10 C11 C26 -174.5(6) no
C6 C11 C26 C27 -85.1(8) no
C6 C11 C26 C33 148.0(6) no
C10 C11 C26 C27 90.4(7) no
C10 C11 C26 C33 -36.5(9) no
C7 C12 C13 C14 44.1(9) no
C7 C12 C13 C18 -133.2(7) no
C7 C12 C19 C20 77.7(8) no
C7 C12 C19 C24 -103.3(8) no
C13 C12 C19 C20 -155.9(6) no
C13 C12 C19 C24 23.1(11) no
C19 C12 C13 C14 -82.2(9) no
C19 C12 C13 C18 100.6(8) no
C12 C13 C14 C15 179.2(7) no
C12 C13 C18 C17 176.8(6) no
C14 C13 C18 C17 -0.5(12) no
C18 C13 C14 C15 -3.5(13) no
C13 C14 C15 C16 4.9(19) no
C14 C15 C16 C17 -2(2) no
C15 C16 C17 C18 -1.9(18) no
C16 C17 C18 C13 3.3(15) no
C12 C19 C20 C21 -176.8(7) no
C12 C19 C24 C23 177.5(7) no
C20 C19 C24 C23 -3.5(13) no
C24 C19 C20 C21 4.2(13) no
C19 C20 C21 C22 -3.6(16) no
C20 C21 C22 C23 2.5(18) no
C21 C22 C23 C24 -1.9(17) no
C22 C23 C24 C19 2.5(16) no
C11 C26 C27 C28 -16.3(10) no
C11 C26 C27 C32 163.5(6) no
C11 C26 C33 C34 103.1(8) no
C11 C26 C33 C38 -77.8(8) no
C27 C26 C33 C34 -23.2(10) no
C27 C26 C33 C38 156.0(6) no
C33 C26 C27 C28 110.9(8) no
C33 C26 C27 C32 -69.2(8) no
C26 C27 C28 C29 -179.6(7) no
C26 C27 C32 C31 -178.9(7) no
C28 C27 C32 C31 1.0(13) no
C32 C27 C28 C29 0.5(14) no
C27 C28 C29 C30 -0.8(17) no
C28 C29 C30 C31 -0.4(19) no
C29 C30 C31 C32 1.9(18) no
C30 C31 C32 C27 -2.2(16) no
C26 C33 C34 C35 178.4(7) no
C26 C33 C38 C37 -177.2(8) no
C34 C33 C38 C37 2.0(14) no
C38 C33 C34 C35 -0.8(13) no
C33 C34 C35 C36 -1.1(15) no
C34 C35 C36 C37 1.8(18) no
C35 C36 C37 C38 -1(2) no
C36 C37 C38 C33 -1(2) no
N5 C39 C40 C41 -179.0(5) no
N5 C39 C40 C45 -0.9(9) no
N5 C39 C44 C43 -179.6(5) no
N5 C39 C44 C59 2.7(9) no
C40 C39 C44 C43 0.1(10) no
C40 C39 C44 C59 -177.6(6) no
C44 C39 C40 C41 1.3(10) no
C44 C39 C40 C45 179.4(6) no
C39 C40 C41 C42 -1.2(11) no
C39 C40 C45 C46 91.2(8) no
C39 C40 C45 C52 -144.0(6) no
C41 C40 C45 C46 -90.8(8) no
C41 C40 C45 C52 34.0(10) no
C45 C40 C41 C42 -179.3(6) no
C40 C41 C42 C43 -0.3(12) no
C40 C41 C42 C58 178.8(6) no
C41 C42 C43 C44 1.8(12) no
C58 C42 C43 C44 -177.2(7) no
C42 C43 C44 C39 -1.7(11) no
C42 C43 C44 C59 176.0(6) no
C39 C44 C59 C60 -82.7(8) no
C39 C44 C59 C66 149.3(6) no
C43 C44 C59 C60 99.7(8) no
C43 C44 C59 C66 -28.3(9) no
C40 C45 C46 C47 -146.7(6) no
C40 C45 C46 C51 32.2(10) no
C40 C45 C52 C53 -100.6(7) no
C40 C45 C52 C57 79.1(8) no
C46 C45 C52 C53 25.7(9) no
C46 C45 C52 C57 -154.6(6) no
C52 C45 C46 C47 88.9(8) no
C52 C45 C46 C51 -92.1(8) no
C45 C46 C47 C48 -177.6(8) no
C45 C46 C51 C50 177.2(7) no
C47 C46 C51 C50 -3.8(15) no
C51 C46 C47 C48 3.3(16) no
C46 C47 C48 C49 -0.9(19) no
C47 C48 C49 C50 -1.2(18) no
C48 C49 C50 C51 0.7(19) no
C49 C50 C51 C46 2.0(18) no
C45 C52 C53 C54 179.0(7) no
C45 C52 C57 C56 -180.0(7) no
C53 C52 C57 C56 -0.3(13) no
C57 C52 C53 C54 -0.7(13) no
C52 C53 C54 C55 1.6(15) no
C53 C54 C55 C56 -1.4(15) no
C54 C55 C56 C57 0.5(17) no
C55 C56 C57 C52 0.4(17) no
C44 C59 C60 C61 178.4(6) no
C44 C59 C60 C65 -0.8(10) no
C44 C59 C66 C67 -93.2(8) no
C44 C59 C66 C71 87.0(8) no
C60 C59 C66 C67 137.0(6) no
C60 C59 C66 C71 -42.8(9) no
C66 C59 C60 C61 -53.1(8) no
C66 C59 C60 C65 127.7(7) no
C59 C60 C61 C62 179.6(6) no
C59 C60 C65 C64 -179.8(6) no
C61 C60 C65 C64 1.0(11) no
C65 C60 C61 C62 -1.1(12) no
C60 C61 C62 C63 0.1(15) no
C61 C62 C63 C64 1.1(15) no
C62 C63 C64 C65 -1.2(15) no
C63 C64 C65 C60 0.2(14) no
C59 C66 C67 C68 177.9(7) no
C59 C66 C71 C70 -177.7(6) no
C67 C66 C71 C70 2.5(13) no
C71 C66 C67 C68 -2.3(13) no
C66 C67 C68 C69 -1.0(16) no
C67 C68 C69 C70 4.3(18) no
C68 C69 C70 C71 -4.2(18) no
C69 C70 C71 C66 0.8(15) no
